data_7135081
loop_
_publ_author_name
'Biswas, Sourabh'
'Srinivasu, Vinjamuri'
'Mallick, Manasi'
'Chandu, Palasetty'
'Sureshkumar, Devarajulu'

_publ_section_title
;
 Photoredox-driven tandem ring-opening and vinylation: a route to distal
 alkenyl ketones from cyclopropenes.
;
_journal_issue 93
_journal_name_full 'Chemical communications (Cambridge, England)'
_journal_page_first 18388
_journal_page_last 18391
_journal_paper_doi 10.1039/d5cc04546k
_journal_volume 61
_journal_year 2025
_chemical_formula_moiety '0.069(C32 H34 N4 O9)'
_chemical_formula_sum 'C2.21 H2.34 N0.28 O0.62'
_chemical_formula_weight 42.66
_chemical_name_systematic 'DNP adduct'
_space_group_crystal_system monoclinic
_space_group_IT_number 14
_space_group_name_Hall '-P 2ybc'
_space_group_name_H-M_alt 'P 1 21/c 1'
_atom_sites_solution_hydrogens geom
_atom_sites_solution_primary dual
_audit_creation_date 2024-05-16
_audit_creation_method
;
Olex2 1.5
(compiled 2023.08.24 svn.re1ec1418 for OlexSys, GUI svn.r6817)
;
_audit_update_record
;
2024-05-17 deposited with the CCDC.	2025-10-15 downloaded from the CCDC.
;
_cell_angle_alpha 90
_cell_angle_beta 104.0540(10)
_cell_angle_gamma 90
_cell_formula_units_Z 58
_cell_length_a 21.4354(2)
_cell_length_b 9.94870(10)
_cell_length_c 15.1153(2)
_cell_measurement_reflns_used 24076
_cell_measurement_temperature 281(9)
_cell_measurement_theta_max 68.0590
_cell_measurement_theta_min 2.1230
_cell_volume 3126.92(6)
_computing_cell_refinement 'CrysAlisPro 1.171.41.93a (Rigaku OD, 2020)'
_computing_data_collection 'CrysAlisPro 1.171.41.93a (Rigaku OD, 2020)'
_computing_data_reduction 'CrysAlisPro 1.171.41.93a (Rigaku OD, 2020)'
_computing_molecular_graphics 'Olex2 1.5 (Dolomanov et al., 2009)'
_computing_publication_material 'Olex2 1.5 (Dolomanov et al., 2009)'
_computing_structure_refinement 'SHELXL 2018/3 (Sheldrick, 2015)'
_computing_structure_solution 'SHELXT 2018/2 (Sheldrick, 2018)'
_diffrn_ambient_environment air
_diffrn_ambient_temperature 281(9)
_diffrn_detector 'Hybrid Pixel Array Detector'
_diffrn_detector_area_resol_mean 10.0000
_diffrn_detector_type HyPix3000
_diffrn_measured_fraction_theta_full 0.998
_diffrn_measured_fraction_theta_max 0.995
_diffrn_measurement_details
;
List of Runs (angles in degrees, time in seconds):

  # Type    Start    End  Width  t~exp~   \w     \q     \k     \f   Frames
#--------------------------------------------------------------------------
  1  \w    -48.00  27.00   0.50    0.57    --  -40.58  43.00 144.00  150
  2  \w   -108.00 -24.00   0.50    0.57    --  -40.58 -43.00  -7.00  168
  3  \w    -25.00  48.00   0.50    0.57    --   40.58 -43.00  -7.00  146
  4  \w     24.00 108.00   0.50    0.57    --   40.58  43.00 144.00  168
  5  \w   -150.00 -65.00   0.50    2.26    --  -82.50 -43.00  -7.00  170
  6  \w    -48.00 -15.00   0.50    2.26    --  -82.50  43.00 144.00   66
  7  \w     80.00 164.00   0.50    2.26    --   96.35  43.00 144.00  168
  8  \w   -107.00 -25.00   0.50    0.57    --  -40.58 -38.00   0.00  164
  9  \w   -111.00 -26.00   0.50    0.57    --  -40.58 -25.00  90.00  170
 10  \w   -111.00 -26.00   0.50    0.57    --  -40.58 -25.00 150.00  170
 11  \w    -35.00  24.00   0.50    0.57    --   40.58 -12.00 150.00  118
 12  \w    -35.00  24.00   0.50    0.57    --   40.58 -12.00  90.00  118
 13  \w     41.00 100.00   0.50    0.57    --   40.58-138.00-180.00  118
 14  \w    -35.00  24.00   0.50    0.57    --   40.58 -12.00-150.00  118
 15  \w    -25.00  43.00   0.50    0.57    --   40.58 -38.00-180.00  136
 16  \w    -57.00 -16.00   0.50    2.26    --  -82.50  50.00-120.00   82
 17  \w    -47.00 -15.00   0.50    2.26    --  -82.50  42.00 -30.00   64
 18  \w    -57.00 -16.00   0.50    2.26    --  -82.50  50.00 -60.00   82
 19  \w     30.00  57.00   0.50    2.26    --   96.35 -50.00-180.00   54
 20  \w     75.00 165.00   0.50    2.26    --   96.35  59.00 150.00  180
 21  \w     29.00  83.00   0.50    2.26    --   96.35 -68.00-180.00  108
 22  \w     30.00  57.00   0.50    2.26    --   96.35 -50.00  60.00   54
 23  \w     28.00  68.00   0.50    2.26    --   96.35 -59.00  90.00   80
 24  \w     30.00  57.00   0.50    2.26    --   96.35 -50.00 120.00   54
 25  \w     28.00  68.00   0.50    2.26    --   96.35 -59.00   0.00   80
 26  \w     28.00  68.00   0.50    2.26    --   96.35 -59.00-150.00   80
 27  \w     99.00 160.00   0.50    2.26    --   96.35 117.00  30.00  122
 28  \w     28.00  68.00   0.50    2.26    --   96.35 -59.00 150.00   80
 29  \w    105.00 170.00   0.50    2.26    --   96.35  96.00  30.00  130
 30  \w     30.00  57.00   0.50    2.26    --   96.35 -50.00 -90.00   54
 31  \w     80.00 164.00   0.50    2.26    --   96.35  42.00  90.00  168
 32  \w     81.00 167.00   0.50    2.26    --   96.35  25.00-150.00  172
 33  \w     26.00 127.00   0.50    2.26    --   96.35 -87.00 120.00  202
 34  \w     30.00  57.00   0.50    2.26    --   96.35 -50.00-150.00   54
 35  \w     99.00 160.00   0.50    2.26    --   96.35 117.00  60.00  122
 36  \w     30.00  57.00   0.50    2.26    --   96.35 -50.00  30.00   54
 37  \w     26.00 127.00   0.50    2.26    --   96.35 -87.00 120.00  202
 38  \w    -78.00   4.00   0.50    0.57    --  -40.58 104.00 -60.00  164
 39  \w   -108.00 -17.00   0.50    0.57    --  -40.58 -64.00 -90.00  182
 40  \w   -109.00 -14.00   0.50    0.57    --  -40.58 -77.00-150.00  190
 41  \w   -109.00 -14.00   0.50    0.57    --  -40.58 -77.00 -60.00  190
 42  \w   -109.00 -14.00   0.50    0.57    --  -40.58 -77.00 -30.00  190
 43  \w     14.00 109.00   0.50    0.57    --   40.58  77.00-150.00  190
 44  \w     14.00 109.00   0.50    0.57    --   40.58  77.00  90.00  190
 45  \w     14.00 109.00   0.50    0.57    --   40.58  77.00  30.00  190
 46  \w     18.00  78.00   0.50    0.57    --   40.58-104.00   0.00  120
 47  \w     14.00 109.00   0.50    0.57    --   40.58  77.00 -90.00  190
 48  \w     14.00 109.00   0.50    0.57    --   40.58  77.00 150.00  190
 49  \w     83.00 164.00   0.50    2.26    --   96.35  33.00  30.00  162
 50  \w     80.00 164.00   0.50    2.26    --   96.35  42.00 -30.00  168
 51  \w     44.00 127.00   0.50    2.26    --   96.35-145.00  30.00  166
 52  \w     83.00 164.00   0.50    2.26    --   96.35  33.00 -90.00  162
 53  \w     70.00  95.00   0.50    2.26    --   96.35  77.00 -90.00   50
;
_diffrn_measurement_device 'four-circle diffractometer'
_diffrn_measurement_device_type 'XtaLAB Synergy, Dualflex, HyPix3000'
_diffrn_measurement_method '\w scans'
_diffrn_orient_matrix_type 'CrysAlisPro convention (1999,Acta A55,543-557)'
_diffrn_orient_matrix_UB_11 0.0581655000
_diffrn_orient_matrix_UB_12 -0.0309062000
_diffrn_orient_matrix_UB_13 -0.0398012000
_diffrn_orient_matrix_UB_21 -0.0441570000
_diffrn_orient_matrix_UB_22 -0.0778605000
_diffrn_orient_matrix_UB_23 -0.0790423000
_diffrn_orient_matrix_UB_31 -0.0125989000
_diffrn_orient_matrix_UB_32 0.1302076000
_diffrn_orient_matrix_UB_33 -0.0565970000
_diffrn_radiation_monochromator mirror
_diffrn_radiation_probe x-ray
_diffrn_radiation_type 'Cu K\a'
_diffrn_radiation_wavelength 1.54184
_diffrn_reflns_av_R_equivalents 0.0264
_diffrn_reflns_av_unetI/netI 0.0161
_diffrn_reflns_Laue_measured_fraction_full 0.998
_diffrn_reflns_Laue_measured_fraction_max 0.995
_diffrn_reflns_limit_h_max 25
_diffrn_reflns_limit_h_min -25
_diffrn_reflns_limit_k_max 11
_diffrn_reflns_limit_k_min -11
_diffrn_reflns_limit_l_max 18
_diffrn_reflns_limit_l_min -18
_diffrn_reflns_number 37956
_diffrn_reflns_point_group_measured_fraction_full 0.998
_diffrn_reflns_point_group_measured_fraction_max 0.995
_diffrn_reflns_theta_full 67.684
_diffrn_reflns_theta_max 68.117
_diffrn_reflns_theta_min 2.125
_diffrn_source 'micro-focus sealed X-ray tube'
_diffrn_source_type 'PhotonJet (Cu) X-ray Source'
_exptl_absorpt_coefficient_mu 0.809
_exptl_absorpt_correction_T_max 1.00000
_exptl_absorpt_correction_T_min 0.83375
_exptl_absorpt_correction_type multi-scan
_exptl_absorpt_process_details
;
CrysAlisPro 1.171.41.93a (Rigaku Oxford Diffraction, 2020)
Empirical absorption correction using spherical harmonics,
implemented in SCALE3 ABSPACK scaling algorithm.
;
_exptl_crystal_colour 'clear dark red'
_exptl_crystal_colour_lustre clear
_exptl_crystal_colour_modifier dark
_exptl_crystal_colour_primary red
_exptl_crystal_density_diffrn 1.314
_exptl_crystal_description block
_exptl_crystal_F_000 1304
_exptl_crystal_preparation 'Hexane DCM mixture'
_exptl_crystal_recrystallization_method 'Vapour defusion'
_exptl_crystal_size_max 0.025
_exptl_crystal_size_mid 0.02
_exptl_crystal_size_min 0.015
_refine_diff_density_max 0.737
_refine_diff_density_min -0.285
_refine_diff_density_rms 0.045
_refine_ls_extinction_method none
_refine_ls_goodness_of_fit_ref 1.092
_refine_ls_hydrogen_treatment constr
_refine_ls_matrix_type full
_refine_ls_number_parameters 409
_refine_ls_number_reflns 5664
_refine_ls_number_restraints 0
_refine_ls_restrained_S_all 1.092
_refine_ls_R_factor_all 0.0660
_refine_ls_R_factor_gt 0.0580
_refine_ls_shift/su_max 0.000
_refine_ls_shift/su_mean 0.000
_refine_ls_structure_factor_coef Fsqd
_refine_ls_weighting_details 'w=1/[\s^2^(Fo^2^)+(0.1055P)^2^+0.8148P] where P=(Fo^2^+2Fc^2^)/3'
_refine_ls_weighting_scheme calc
_refine_ls_wR_factor_gt 0.1805
_refine_ls_wR_factor_ref 0.1901
_reflns_Friedel_coverage 0.000
_reflns_number_gt 4696
_reflns_number_total 5664
_reflns_threshold_expression 'I > 2\s(I)'
_cod_data_source_file d5cc04546k2.cif
_cod_data_source_block sb-al
_cod_depositor_comments 'Adding full bibliography for 7135081.cif.'
_cod_database_code 7135081
_shelx_shelxl_version_number 2018/3
_chemical_oxdiff_formula 'C H N O'
_shelx_space_group_comment
;
The symmetry employed for this shelxl refinement is uniquely defined
by the following loop, which should always be used as a source of
symmetry information in preference to the above space-group names.
They are only intended as comments.
;
_shelx_estimated_absorpt_t_max 0.988
_shelx_estimated_absorpt_t_min 0.980
_olex2_refinement_description
;
1. Fixed Uiso
 At 1.2 times of:
  All C(H) groups, All C(H,H) groups, All N(H) groups
 At 1.5 times of:
  All C(H,H,H) groups
2.a Ternary CH refined with riding coordinates:
 C00R(H00R)
2.b Secondary CH2 refined with riding coordinates:
 C00G(H00A,H00B), C00L(H00C,H00D), C00N(H00E,H00F), C00P(H00G,H00H), C00S(H00I,
 H00J)
2.c Aromatic/amide H refined with riding coordinates:
 N003(H003), C00K(H00K), C00M(H00M), C00O(H00O), C00T(H00T), C00Y(H00Y),
 C00Z(H00Z), C010(H010), C011(H011), C012(H012), C013(H013), C015(H015),
 C016(H016), C017(H017)
2.d Idealised Me refined as rotating group:
 C014(H01A,H01B,H01C), C018(H01D,H01E,H01F), C019(H01G,H01H,H01I)
;
_olex2_submission_original_sample_id SB-AL
_olex2_submission_special_instructions 'No special instructions were received'
_oxdiff_exptl_absorpt_empirical_details
;
Empirical correction (ABSPACK) includes:
- Absorption correction using spherical harmonics
- Frame scaling
;
_oxdiff_exptl_absorpt_empirical_full_max 1.208
_oxdiff_exptl_absorpt_empirical_full_min 0.897

loop_
_space_group_symop_operation_xyz
'x, y, z'
'-x, y+1/2, -z+1/2'
'-x, -y, -z'
'x, -y-1/2, z-1/2'

loop_
_atom_site_label
_atom_site_type_symbol
_atom_site_fract_x
_atom_site_fract_y
_atom_site_fract_z
_atom_site_U_iso_or_equiv
_atom_site_adp_type
_atom_site_occupancy
_atom_site_site_symmetry_order
_atom_site_calc_flag
_atom_site_refinement_flags_posn
_atom_site_refinement_flags_adp
_atom_site_refinement_flags_occupancy
_atom_site_disorder_assembly
_atom_site_disorder_group
O001 O 0.76756(9) 0.21406(17) 0.84019(11) 0.0792(5) Uani 1 1 d . . . . .
O002 O 0.92862(9) 0.93809(17) 0.31114(12) 0.0790(5) Uani 1 1 d . . . . .
N003 N 0.55051(8) 0.63570(18) 0.46701(10) 0.0550(4) Uani 1 1 d . . . . .
H003 H 0.556521 0.621583 0.413566 0.066 Uiso 1 1 calc R U . . .
N004 N 0.58500(8) 0.56389(17) 0.54043(10) 0.0529(4) Uani 1 1 d . . . . .
O005 O 0.51660(10) 0.7114(2) 0.29700(11) 0.0893(6) Uani 1 1 d . . . . .
N006 N 0.37894(9) 1.0307(2) 0.52270(14) 0.0666(5) Uani 1 1 d . . . . .
N007 N 0.48269(10) 0.8017(2) 0.31584(12) 0.0725(5) Uani 1 1 d . . . . .
O008 O 0.35045(10) 1.0985(2) 0.45814(14) 0.0974(6) Uani 1 1 d . . . . .
O009 O 0.37545(11) 1.0523(2) 0.60080(14) 0.0970(7) Uani 1 1 d . . . . .
O00A O 0.96358(11) 0.8282(2) 0.04562(14) 0.0973(6) Uani 1 1 d . . . . .
C00B C 0.50753(9) 0.7277(2) 0.47866(12) 0.0496(4) Uani 1 1 d . . . . .
O O 0.45682(13) 0.8845(3) 0.25913(12) 0.1181(9) Uani 1 1 d . . . . .
C00D C 0.63027(9) 0.48818(19) 0.52609(13) 0.0498(4) Uani 1 1 d . . . . .
C00E C 0.66701(9) 0.41385(19) 0.60628(13) 0.0514(4) Uani 1 1 d . . . . .
C00F C 0.47337(9) 0.8115(2) 0.40700(12) 0.0534(5) Uani 1 1 d . . . . .
C00G C 0.64786(10) 0.4802(2) 0.43536(13) 0.0534(5) Uani 1 1 d . . . . .
H00A H 0.608860 0.479729 0.386729 0.064 Uiso 1 1 calc R U . . .
H00B H 0.670509 0.396625 0.432134 0.064 Uiso 1 1 calc R U . . .
C00H C 0.42134(9) 0.9244(2) 0.50676(14) 0.0538(5) Uani 1 1 d . . . . .
C00I C 0.85319(10) 0.7592(2) 0.16953(14) 0.0577(5) Uani 1 1 d . . . . .
C00J C 0.85394(10) 0.6236(2) 0.13072(14) 0.0580(5) Uani 1 1 d . . . . .
C00K C 0.43038(9) 0.9079(2) 0.42130(13) 0.0563(5) Uani 1 1 d . . . . .
H00K H 0.407965 0.960657 0.373241 0.068 Uiso 1 1 calc R U . . .
C00L C 0.69034(10) 0.5985(2) 0.42115(13) 0.0553(5) Uani 1 1 d . . . . .
H00C H 0.674896 0.679947 0.443983 0.066 Uiso 1 1 calc R U . . .
H00D H 0.733967 0.582835 0.456426 0.066 Uiso 1 1 calc R U . . .
C00M C 0.49555(10) 0.7495(2) 0.56568(13) 0.0558(5) Uani 1 1 d . . . . .
H00M H 0.516702 0.696737 0.614588 0.067 Uiso 1 1 calc R U . . .
C00N C 0.74172(10) 0.7194(2) 0.30888(14) 0.0579(5) Uani 1 1 d . . . . .
H00E H 0.783302 0.691761 0.345896 0.069 Uiso 1 1 calc R U . . .
H00F H 0.731857 0.806859 0.330398 0.069 Uiso 1 1 calc R U . . .
C00O C 0.80411(11) 0.8085(2) 0.20053(14) 0.0608(5) Uani 1 1 d . . . . .
H00O H 0.806534 0.898378 0.217878 0.073 Uiso 1 1 calc R U . . .
C00P C 0.69105(10) 0.6191(2) 0.32156(13) 0.0555(5) Uani 1 1 d . . . . .
H00G H 0.698986 0.533437 0.295679 0.067 Uiso 1 1 calc R U . . .
H00H H 0.649046 0.650474 0.288286 0.067 Uiso 1 1 calc R U . . .
C00Q C 0.73677(11) 0.2763(2) 0.76084(15) 0.0620(5) Uani 1 1 d . . . . .
C00R C 0.91343(10) 0.8401(2) 0.16750(15) 0.0614(5) Uani 1 1 d . . . . .
H00R H 0.950647 0.781978 0.191216 0.074 Uiso 1 1 calc R U . . .
C00S C 0.74578(10) 0.7318(2) 0.20972(14) 0.0583(5) Uani 1 1 d . . . . .
H00I H 0.746868 0.642587 0.184259 0.070 Uiso 1 1 calc R U . . .
H00J H 0.707548 0.776943 0.174893 0.070 Uiso 1 1 calc R U . . .
C00T C 0.45401(10) 0.8454(2) 0.57933(14) 0.0586(5) Uani 1 1 d . . . . .
H00T H 0.447309 0.858462 0.637244 0.070 Uiso 1 1 calc R U . . .
O00U O 0.92934(15) 1.0776(2) 0.19913(19) 0.1267(9) Uani 1 1 d . . . . .
O00V O 0.87085(12) 0.9267(4) 0.01735(16) 0.1412(11) Uani 1 1 d . . . . .
C00W C 0.92304(11) 0.9685(2) 0.22504(18) 0.0699(6) Uani 1 1 d . . . . .
C00X C 0.91281(12) 0.8730(3) 0.07009(18) 0.0720(6) Uani 1 1 d . . . . .
C00Y C 0.65040(11) 0.4227(2) 0.68996(14) 0.0628(5) Uani 1 1 d . . . . .
H00Y H 0.615535 0.475549 0.694539 0.075 Uiso 1 1 calc R U . . .
C00Z C 0.81092(12) 0.5874(3) 0.04997(15) 0.0694(6) Uani 1 1 d . . . . .
H00Z H 0.780384 0.648960 0.020035 0.083 Uiso 1 1 calc R U . . .
C010 C 0.68439(12) 0.3551(2) 0.76555(15) 0.0687(6) Uani 1 1 d . . . . .
H010 H 0.672170 0.362236 0.820339 0.082 Uiso 1 1 calc R U . . .
C011 C 0.89969(11) 0.5264(3) 0.17255(18) 0.0719(6) Uani 1 1 d . . . . .
H011 H 0.929697 0.547581 0.226331 0.086 Uiso 1 1 calc R U . . .
C012 C 0.71885(12) 0.3337(3) 0.60370(16) 0.0751(7) Uani 1 1 d . . . . .
H012 H 0.730954 0.325139 0.548909 0.090 Uiso 1 1 calc R U . . .
C013 C 0.75365(13) 0.2655(3) 0.67935(18) 0.0808(7) Uani 1 1 d . . . . .
H013 H 0.788458 0.212334 0.674923 0.097 Uiso 1 1 calc R U . . .
C014 C 0.82072(14) 0.1303(3) 0.8374(2) 0.0861(8) Uani 1 1 d . . . . .
H01A H 0.807418 0.062684 0.791395 0.129 Uiso 1 1 calc R U . . .
H01B H 0.836310 0.087992 0.895682 0.129 Uiso 1 1 calc R U . . .
H01C H 0.854348 0.183664 0.823308 0.129 Uiso 1 1 calc R U . . .
C015 C 0.90041(15) 0.4016(3) 0.1350(2) 0.0895(8) Uani 1 1 d . . . . .
H015 H 0.930573 0.338738 0.164061 0.107 Uiso 1 1 calc R U . . .
C016 C 0.81307(15) 0.4613(3) 0.01387(19) 0.0865(8) Uani 1 1 d . . . . .
H016 H 0.783573 0.438827 -0.040112 0.104 Uiso 1 1 calc R U . . .
C017 C 0.85760(16) 0.3676(3) 0.0554(2) 0.0931(9) Uani 1 1 d . . . . .
H017 H 0.858632 0.282824 0.029867 0.112 Uiso 1 1 calc R U . . .
C018 C 0.93826(18) 1.0457(4) 0.3764(3) 0.1167(12) Uani 1 1 d . . . . .
H01D H 0.902762 1.107175 0.360857 0.175 Uiso 1 1 calc R U . . .
H01E H 0.977406 1.092198 0.375837 0.175 Uiso 1 1 calc R U . . .
H01F H 0.941071 1.009636 0.436160 0.175 Uiso 1 1 calc R U . . .
C019 C 0.9613(2) 0.8447(4) -0.0509(2) 0.1359(16) Uani 1 1 d . . . . .
H01G H 0.924763 0.797518 -0.086657 0.204 Uiso 1 1 calc R U . . .
H01H H 0.999928 0.809104 -0.063277 0.204 Uiso 1 1 calc R U . . .
H01I H 0.957757 0.938527 -0.066202 0.204 Uiso 1 1 calc R U . . .

loop_
_atom_site_aniso_label
_atom_site_aniso_U_11
_atom_site_aniso_U_22
_atom_site_aniso_U_33
_atom_site_aniso_U_23
_atom_site_aniso_U_13
_atom_site_aniso_U_12
O001 0.0981(12) 0.0747(10) 0.0624(10) 0.0111(8) 0.0148(9) 0.0243(9)
O002 0.0951(12) 0.0754(10) 0.0678(10) -0.0133(8) 0.0223(9) -0.0125(9)
N003 0.0605(9) 0.0686(10) 0.0382(8) 0.0041(7) 0.0167(7) 0.0063(8)
N004 0.0568(9) 0.0609(9) 0.0442(8) 0.0052(7) 0.0183(7) 0.0041(7)
O005 0.1122(14) 0.1157(15) 0.0413(8) -0.0006(8) 0.0212(8) 0.0349(12)
N006 0.0602(10) 0.0716(12) 0.0714(12) 0.0099(10) 0.0229(9) 0.0075(9)
N007 0.0857(13) 0.0930(14) 0.0351(9) 0.0034(9) 0.0074(8) 0.0112(11)
O008 0.0942(13) 0.1077(15) 0.0839(12) 0.0136(11) 0.0090(10) 0.0439(11)
O009 0.1245(16) 0.1006(14) 0.0834(13) 0.0192(10) 0.0595(12) 0.0405(12)
O00A 0.1224(16) 0.0982(14) 0.0894(13) 0.0089(11) 0.0608(12) 0.0072(12)
C00B 0.0495(9) 0.0581(10) 0.0414(10) 0.0037(8) 0.0113(7) -0.0041(8)
O 0.166(2) 0.1420(19) 0.0445(9) 0.0275(11) 0.0228(11) 0.0674(17)
C00D 0.0550(10) 0.0523(10) 0.0455(10) -0.0027(8) 0.0191(8) -0.0041(8)
C00E 0.0593(10) 0.0498(10) 0.0493(10) -0.0009(8) 0.0211(8) -0.0005(8)
C00F 0.0572(10) 0.0655(12) 0.0359(9) 0.0017(8) 0.0083(8) -0.0031(9)
C00G 0.0630(11) 0.0579(11) 0.0432(10) -0.0034(8) 0.0204(8) -0.0009(9)
C00H 0.0490(10) 0.0590(11) 0.0554(11) 0.0048(9) 0.0168(8) 0.0014(8)
C00I 0.0601(11) 0.0680(12) 0.0488(10) 0.0087(9) 0.0203(9) -0.0055(9)
C00J 0.0565(11) 0.0698(13) 0.0539(11) 0.0067(10) 0.0252(9) -0.0062(9)
C00K 0.0527(10) 0.0653(12) 0.0465(10) 0.0067(9) 0.0036(8) -0.0009(9)
C00L 0.0575(11) 0.0656(12) 0.0466(10) -0.0045(9) 0.0199(8) -0.0058(9)
C00M 0.0619(11) 0.0663(12) 0.0428(10) 0.0121(9) 0.0195(8) 0.0070(9)
C00N 0.0610(11) 0.0669(12) 0.0497(11) -0.0006(9) 0.0208(9) -0.0043(9)
C00O 0.0702(13) 0.0610(12) 0.0550(11) 0.0025(9) 0.0223(10) -0.0061(10)
C00P 0.0565(10) 0.0666(12) 0.0468(10) -0.0009(9) 0.0192(8) -0.0032(9)
C00Q 0.0758(13) 0.0540(11) 0.0560(12) 0.0039(9) 0.0159(10) 0.0067(10)
C00R 0.0623(12) 0.0613(12) 0.0648(13) 0.0105(10) 0.0236(10) 0.0014(9)
C00S 0.0586(11) 0.0681(12) 0.0508(11) 0.0015(9) 0.0182(9) -0.0043(9)
C00T 0.0642(12) 0.0696(13) 0.0479(10) 0.0097(9) 0.0250(9) 0.0039(10)
O00U 0.181(2) 0.0629(12) 0.146(2) 0.0236(12) 0.0594(19) -0.0058(13)
O00V 0.1076(16) 0.220(3) 0.0910(15) 0.0823(19) 0.0145(13) 0.0008(18)
C00W 0.0667(13) 0.0640(14) 0.0821(16) 0.0092(12) 0.0244(11) -0.0071(10)
C00X 0.0684(13) 0.0741(14) 0.0802(16) 0.0241(12) 0.0310(12) -0.0015(11)
C00Y 0.0691(12) 0.0700(13) 0.0544(11) 0.0043(10) 0.0251(10) 0.0151(10)
C00Z 0.0716(13) 0.0855(16) 0.0536(12) -0.0005(11) 0.0203(10) -0.0047(12)
C010 0.0847(15) 0.0776(14) 0.0499(11) 0.0072(10) 0.0280(10) 0.0170(12)
C011 0.0651(13) 0.0739(15) 0.0771(15) 0.0106(12) 0.0179(11) -0.0043(11)
C012 0.0856(16) 0.0908(17) 0.0581(13) 0.0082(12) 0.0351(12) 0.0277(13)
C013 0.0885(16) 0.0903(17) 0.0697(15) 0.0109(13) 0.0310(13) 0.0366(14)
C014 0.0923(18) 0.0731(15) 0.0853(18) 0.0105(13) 0.0070(14) 0.0214(14)
C015 0.0881(18) 0.0631(15) 0.129(3) 0.0045(16) 0.0495(18) 0.0059(13)
C016 0.0914(18) 0.101(2) 0.0739(17) -0.0190(15) 0.0338(14) -0.0173(16)
C017 0.105(2) 0.0795(18) 0.113(2) -0.0211(17) 0.0615(19) -0.0188(17)
C018 0.115(2) 0.126(3) 0.116(3) -0.060(2) 0.042(2) -0.015(2)
C019 0.215(5) 0.134(3) 0.086(2) -0.007(2) 0.090(3) -0.006(3)

loop_
_atom_type_symbol
_atom_type_description
_atom_type_scat_dispersion_real
_atom_type_scat_dispersion_imag
_atom_type_scat_source
C C 0.0181 0.0091 'International Tables Vol C Tables 4.2.6.8 and 6.1.1.4'
H H 0.0000 0.0000 'International Tables Vol C Tables 4.2.6.8 and 6.1.1.4'
N N 0.0311 0.0180 'International Tables Vol C Tables 4.2.6.8 and 6.1.1.4'
O O 0.0492 0.0322 'International Tables Vol C Tables 4.2.6.8 and 6.1.1.4'

loop_
_geom_angle_atom_site_label_1
_geom_angle_atom_site_label_2
_geom_angle_atom_site_label_3
_geom_angle
_geom_angle_site_symmetry_1
_geom_angle_site_symmetry_3
_geom_angle_publ_flag
C00Q O001 C014 117.33(19) . . ?
C00W O002 C018 118.2(2) . . ?
N004 N003 H003 120.0 . . ?
C00B N003 H003 120.0 . . ?
C00B N003 N004 120.06(15) . . ?
C00D N004 N003 116.59(15) . . ?
O008 N006 C00H 118.77(19) . . ?
O009 N006 O008 122.6(2) . . ?
O009 N006 C00H 118.50(19) . . ?
O005 N007 C00F 119.74(18) . . ?
O N007 O005 121.52(19) . . ?
O N007 C00F 118.7(2) . . ?
C00X O00A C019 114.6(3) . . ?
N003 C00B C00F 122.96(17) . . ?
N003 C00B C00M 120.81(17) . . ?
C00M C00B C00F 116.20(18) . . ?
N004 C00D C00E 115.40(16) . . ?
N004 C00D C00G 123.25(17) . . ?
C00E C00D C00G 121.27(16) . . ?
C00Y C00E C00D 120.67(17) . . ?
C012 C00E C00D 122.77(17) . . ?
C012 C00E C00Y 116.57(19) . . ?
C00B C00F N007 121.55(18) . . ?
C00K C00F N007 116.61(18) . . ?
C00K C00F C00B 121.83(17) . . ?
C00D C00G H00A 109.2 . . ?
C00D C00G H00B 109.2 . . ?
C00D C00G C00L 111.99(16) . . ?
H00A C00G H00B 107.9 . . ?
C00L C00G H00A 109.2 . . ?
C00L C00G H00B 109.2 . . ?
C00K C00H N006 118.99(18) . . ?
C00K C00H C00T 121.24(19) . . ?
C00T C00H N006 119.72(18) . . ?
C00J C00I C00R 112.53(17) . . ?
C00O C00I C00J 123.91(19) . . ?
C00O C00I C00R 123.5(2) . . ?
C00Z C00J C00I 121.3(2) . . ?
C00Z C00J C011 117.2(2) . . ?
C011 C00J C00I 121.5(2) . . ?
C00F C00K H00K 120.5 . . ?
C00H C00K C00F 119.07(18) . . ?
C00H C00K H00K 120.5 . . ?
C00G C00L H00C 109.0 . . ?
C00G C00L H00D 109.0 . . ?
H00C C00L H00D 107.8 . . ?
C00P C00L C00G 112.97(16) . . ?
C00P C00L H00C 109.0 . . ?
C00P C00L H00D 109.0 . . ?
C00B C00M H00M 119.2 . . ?
C00T C00M C00B 121.57(18) . . ?
C00T C00M H00M 119.2 . . ?
H00E C00N H00F 107.8 . . ?
C00P C00N H00E 109.0 . . ?
C00P C00N H00F 109.0 . . ?
C00P C00N C00S 112.91(17) . . ?
C00S C00N H00E 109.0 . . ?
C00S C00N H00F 109.0 . . ?
C00I C00O H00O 117.0 . . ?
C00I C00O C00S 126.0(2) . . ?
C00S C00O H00O 117.0 . . ?
C00L C00P H00G 109.0 . . ?
C00L C00P H00H 109.0 . . ?
C00N C00P C00L 113.06(16) . . ?
C00N C00P H00G 109.0 . . ?
C00N C00P H00H 109.0 . . ?
H00G C00P H00H 107.8 . . ?
O001 C00Q C010 115.81(19) . . ?
O001 C00Q C013 125.2(2) . . ?
C013 C00Q C010 119.0(2) . . ?
C00I C00R H00R 107.4 . . ?
C00I C00R C00W 115.18(18) . . ?
C00W C00R H00R 107.4 . . ?
C00X C00R C00I 109.11(18) . . ?
C00X C00R H00R 107.4 . . ?
C00X C00R C00W 110.04(19) . . ?
C00N C00S H00I 109.1 . . ?
C00N C00S H00J 109.1 . . ?
C00O C00S C00N 112.30(17) . . ?
C00O C00S H00I 109.1 . . ?
C00O C00S H00J 109.1 . . ?
H00I C00S H00J 107.9 . . ?
C00H C00T H00T 120.0 . . ?
C00M C00T C00H 120.08(18) . . ?
C00M C00T H00T 120.0 . . ?
O002 C00W C00R 109.79(19) . . ?
O00U C00W O002 123.6(3) . . ?
O00U C00W C00R 126.4(3) . . ?
O00A C00X C00R 113.1(2) . . ?
O00V C00X O00A 121.0(3) . . ?
O00V C00X C00R 125.8(2) . . ?
C00E C00Y H00Y 119.3 . . ?
C010 C00Y C00E 121.5(2) . . ?
C010 C00Y H00Y 119.3 . . ?
C00J C00Z H00Z 119.7 . . ?
C016 C00Z C00J 120.5(3) . . ?
C016 C00Z H00Z 119.7 . . ?
C00Q C010 H010 119.7 . . ?
C00Y C010 C00Q 120.5(2) . . ?
C00Y C010 H010 119.7 . . ?
C00J C011 H011 119.6 . . ?
C015 C011 C00J 120.8(3) . . ?
C015 C011 H011 119.6 . . ?
C00E C012 H012 118.7 . . ?
C00E C012 C013 122.6(2) . . ?
C013 C012 H012 118.7 . . ?
C00Q C013 C012 119.9(2) . . ?
C00Q C013 H013 120.1 . . ?
C012 C013 H013 120.1 . . ?
O001 C014 H01A 109.5 . . ?
O001 C014 H01B 109.5 . . ?
O001 C014 H01C 109.5 . . ?
H01A C014 H01B 109.5 . . ?
H01A C014 H01C 109.5 . . ?
H01B C014 H01C 109.5 . . ?
C011 C015 H015 119.4 . . ?
C017 C015 C011 121.2(3) . . ?
C017 C015 H015 119.4 . . ?
C00Z C016 H016 119.1 . . ?
C017 C016 C00Z 121.7(3) . . ?
C017 C016 H016 119.1 . . ?
C015 C017 C016 118.6(3) . . ?
C015 C017 H017 120.7 . . ?
C016 C017 H017 120.7 . . ?
O002 C018 H01D 109.5 . . ?
O002 C018 H01E 109.5 . . ?
O002 C018 H01F 109.5 . . ?
H01D C018 H01E 109.5 . . ?
H01D C018 H01F 109.5 . . ?
H01E C018 H01F 109.5 . . ?
O00A C019 H01G 109.5 . . ?
O00A C019 H01H 109.5 . . ?
O00A C019 H01I 109.5 . . ?
H01G C019 H01H 109.5 . . ?
H01G C019 H01I 109.5 . . ?
H01H C019 H01I 109.5 . . ?

loop_
_geom_bond_atom_site_label_1
_geom_bond_atom_site_label_2
_geom_bond_distance
_geom_bond_site_symmetry_2
_geom_bond_publ_flag
O001 C00Q 1.369(3) . ?
O001 C014 1.420(3) . ?
O002 C00W 1.313(3) . ?
O002 C018 1.436(3) . ?
N003 H003 0.8600 . ?
N003 N004 1.375(2) . ?
N003 C00B 1.340(3) . ?
N004 C00D 1.288(2) . ?
O005 N007 1.232(3) . ?
N006 O008 1.221(2) . ?
N006 O009 1.220(3) . ?
N006 C00H 1.452(3) . ?
N007 O 1.221(3) . ?
N007 C00F 1.443(3) . ?
O00A C00X 1.310(3) . ?
O00A C019 1.456(4) . ?
C00B C00F 1.421(3) . ?
C00B C00M 1.417(3) . ?
C00D C00E 1.474(3) . ?
C00D C00G 1.510(2) . ?
C00E C00Y 1.398(3) . ?
C00E C012 1.376(3) . ?
C00F C00K 1.383(3) . ?
C00G H00A 0.9700 . ?
C00G H00B 0.9700 . ?
C00G C00L 1.535(3) . ?
C00H C00K 1.362(3) . ?
C00H C00T 1.393(3) . ?
C00I C00J 1.474(3) . ?
C00I C00O 1.344(3) . ?
C00I C00R 1.528(3) . ?
C00J C00Z 1.387(3) . ?
C00J C011 1.412(3) . ?
C00K H00K 0.9300 . ?
C00L H00C 0.9700 . ?
C00L H00D 0.9700 . ?
C00L C00P 1.523(3) . ?
C00M H00M 0.9300 . ?
C00M C00T 1.355(3) . ?
C00N H00E 0.9700 . ?
C00N H00F 0.9700 . ?
C00N C00P 1.521(3) . ?
C00N C00S 1.527(3) . ?
C00O H00O 0.9300 . ?
C00O C00S 1.499(3) . ?
C00P H00G 0.9700 . ?
C00P H00H 0.9700 . ?
C00Q C010 1.385(3) . ?
C00Q C013 1.370(3) . ?
C00R H00R 0.9800 . ?
C00R C00W 1.531(3) . ?
C00R C00X 1.505(3) . ?
C00S H00I 0.9700 . ?
C00S H00J 0.9700 . ?
C00T H00T 0.9300 . ?
O00U C00W 1.173(3) . ?
O00V C00X 1.176(3) . ?
C00Y H00Y 0.9300 . ?
C00Y C010 1.373(3) . ?
C00Z H00Z 0.9300 . ?
C00Z C016 1.373(4) . ?
C010 H010 0.9300 . ?
C011 H011 0.9300 . ?
C011 C015 1.367(4) . ?
C012 H012 0.9300 . ?
C012 C013 1.382(3) . ?
C013 H013 0.9300 . ?
C014 H01A 0.9600 . ?
C014 H01B 0.9600 . ?
C014 H01C 0.9600 . ?
C015 H015 0.9300 . ?
C015 C017 1.367(4) . ?
C016 H016 0.9300 . ?
C016 C017 1.372(5) . ?
C017 H017 0.9300 . ?
C018 H01D 0.9600 . ?
C018 H01E 0.9600 . ?
C018 H01F 0.9600 . ?
C019 H01G 0.9600 . ?
C019 H01H 0.9600 . ?
C019 H01I 0.9600 . ?

loop_
_geom_torsion_atom_site_label_1
_geom_torsion_atom_site_label_2
_geom_torsion_atom_site_label_3
_geom_torsion_atom_site_label_4
_geom_torsion
_geom_torsion_site_symmetry_1
_geom_torsion_site_symmetry_2
_geom_torsion_site_symmetry_3
_geom_torsion_site_symmetry_4
_geom_torsion_publ_flag
O001 C00Q C010 C00Y 179.5(2) . . . . ?
O001 C00Q C013 C012 -179.8(3) . . . . ?
N003 N004 C00D C00E 179.19(16) . . . . ?
N003 N004 C00D C00G 2.5(3) . . . . ?
N003 C00B C00F N007 0.5(3) . . . . ?
N003 C00B C00F C00K -178.42(18) . . . . ?
N003 C00B C00M C00T 177.56(19) . . . . ?
N004 N003 C00B C00F 175.75(17) . . . . ?
N004 N003 C00B C00M -1.9(3) . . . . ?
N004 C00D C00E C00Y 2.9(3) . . . . ?
N004 C00D C00E C012 -176.8(2) . . . . ?
N004 C00D C00G C00L 80.1(2) . . . . ?
O005 N007 C00F C00B 6.5(3) . . . . ?
O005 N007 C00F C00K -174.6(2) . . . . ?
N006 C00H C00K C00F 176.59(18) . . . . ?
N006 C00H C00T C00M -177.46(19) . . . . ?
N007 C00F C00K C00H -177.85(19) . . . . ?
O008 N006 C00H C00K 3.1(3) . . . . ?
O008 N006 C00H C00T -179.6(2) . . . . ?
O009 N006 C00H C00K -173.7(2) . . . . ?
O009 N006 C00H C00T 3.6(3) . . . . ?
C00B N003 N004 C00D -172.62(17) . . . . ?
C00B C00F C00K C00H 1.1(3) . . . . ?
C00B C00M C00T C00H 0.7(3) . . . . ?
O N007 C00F C00B -173.1(2) . . . . ?
O N007 C00F C00K 5.9(3) . . . . ?
C00D C00E C00Y C010 -179.5(2) . . . . ?
C00D C00E C012 C013 179.2(2) . . . . ?
C00D C00G C00L C00P -161.38(17) . . . . ?
C00E C00D C00G C00L -96.4(2) . . . . ?
C00E C00Y C010 C00Q 0.4(4) . . . . ?
C00E C012 C013 C00Q 0.1(5) . . . . ?
C00F C00B C00M C00T -0.3(3) . . . . ?
C00G C00D C00E C00Y 179.67(19) . . . . ?
C00G C00D C00E C012 0.0(3) . . . . ?
C00G C00L C00P C00N -169.90(18) . . . . ?
C00I C00J C00Z C016 178.8(2) . . . . ?
C00I C00J C011 C015 -179.0(2) . . . . ?
C00I C00O C00S C00N 115.8(2) . . . . ?
C00I C00R C00W O002 61.1(3) . . . . ?
C00I C00R C00W O00U -124.0(3) . . . . ?
C00I C00R C00X O00A -122.2(2) . . . . ?
C00I C00R C00X O00V 54.1(4) . . . . ?
C00J C00I C00O C00S 6.4(3) . . . . ?
C00J C00I C00R C00W -167.03(19) . . . . ?
C00J C00I C00R C00X 68.7(2) . . . . ?
C00J C00Z C016 C017 -0.5(4) . . . . ?
C00J C011 C015 C017 0.9(4) . . . . ?
C00K C00H C00T C00M -0.2(3) . . . . ?
C00M C00B C00F N007 178.25(19) . . . . ?
C00M C00B C00F C00K -0.7(3) . . . . ?
C00O C00I C00J C00Z 65.2(3) . . . . ?
C00O C00I C00J C011 -116.8(2) . . . . ?
C00O C00I C00R C00W 15.1(3) . . . . ?
C00O C00I C00R C00X -109.2(2) . . . . ?
C00P C00N C00S C00O -168.36(18) . . . . ?
C00R C00I C00J C00Z -112.7(2) . . . . ?
C00R C00I C00J C011 65.3(2) . . . . ?
C00R C00I C00O C00S -175.92(19) . . . . ?
C00S C00N C00P C00L 175.60(18) . . . . ?
C00T C00H C00K C00F -0.6(3) . . . . ?
C00W C00R C00X O00A 110.6(2) . . . . ?
C00W C00R C00X O00V -73.2(4) . . . . ?
C00X C00R C00W O002 -175.06(19) . . . . ?
C00X C00R C00W O00U -0.2(4) . . . . ?
C00Y C00E C012 C013 -0.5(4) . . . . ?
C00Z C00J C011 C015 -0.9(3) . . . . ?
C00Z C016 C017 C015 0.4(4) . . . . ?
C010 C00Q C013 C012 0.6(4) . . . . ?
C011 C00J C00Z C016 0.7(3) . . . . ?
C011 C015 C017 C016 -0.6(4) . . . . ?
C012 C00E C00Y C010 0.2(3) . . . . ?
C013 C00Q C010 C00Y -0.8(4) . . . . ?
C014 O001 C00Q C010 178.8(2) . . . . ?
C014 O001 C00Q C013 -0.9(4) . . . . ?
C018 O002 C00W C00R 179.8(2) . . . . ?
C018 O002 C00W O00U 4.8(4) . . . . ?
C019 O00A C00X C00R 173.4(3) . . . . ?
C019 O00A C00X O00V -3.0(4) . . . . ?
